data_2021566
loop_
_publ_author_name
'Santiago de Oliveira, Yara'
'Saraiva Costa, Wendell'
'Ferreira Borges, Poliana'
'Silmara Alves de Santana, Maria'
'Ayala, Alejandro Pedro'

_publ_section_title
;
 The design of novel metronidazole benzoate structures: exploring
 stoichiometric diversity
;
_journal_coeditor_code JX3032
_journal_issue 5
_journal_name_full 'Acta Crystallographica Section C'
_journal_page_first
;
;
_journal_paper_doi 10.1107/S2053229619003838
_journal_volume 75
_journal_year 2019
_chemical_formula_iupac 'C13 H13 N3 O4, C7 H6 O2'
_chemical_formula_moiety 'C13 H13 N3 O4, C7 H6 O2'
_chemical_formula_sum 'C20 H19 N3 O6'
_chemical_formula_weight 397.38
_chemical_name_common
;
Benzoylmetronidazole--benzoic acid (1/1)
;
_chemical_name_systematic
;
2-(2-Methyl-5-nitro-1<i>H</i>-imidazol-1-yl)ethyl benzoate--benzoic acid (1/1)
;
_space_group_crystal_system monoclinic
_space_group_IT_number 14
_space_group_name_Hall '-P 2yn'
_space_group_name_H-M_alt 'P 1 21/n 1'
_symmetry_space_group_name_Hall '-P 2yn'
_symmetry_space_group_name_H-M 'P 1 21/n 1'
_atom_sites_solution_hydrogens difmap
_audit_creation_method
;
Olex2 1.2
(compiled 2018.05.29 svn.r3508 for OlexSys, GUI svn.r5506)
;
_cell_angle_alpha 90
_cell_angle_beta 108.646(2)
_cell_angle_gamma 90
_cell_formula_units_Z 4
_cell_length_a 13.5997(6)
_cell_length_b 9.0354(4)
_cell_length_c 16.5974(8)
_cell_measurement_reflns_used 9997
_cell_measurement_temperature 300(2)
_cell_measurement_theta_max 67.97
_cell_measurement_theta_min 5.09
_cell_volume 1932.42(15)
_computing_cell_refinement
;
SAINT (Bruker, 2016)
;
_computing_data_collection
;
APEX3 (Bruker, 2012)
;
_computing_data_reduction
;
SAINT (Bruker, 2016)
;
_computing_molecular_graphics
;
OLEX2 (Dolomanov <i>et al.</i>,  2009),
<i>MERCURY</i> (Version 3.10; Macrae <i>et al.</i>,  2008) and
<i>VEGA</i> (Pedretti <i>et al.</i>, 2004)
;
_computing_publication_material
;
OLEX2 (Dolomanov <i>et al.</i>,  2009)
;
_computing_structure_refinement
;
SHELXL2018 (Sheldrick, 2015b)
;
_computing_structure_solution
;
SHELXT2014 (Sheldrick, 2015a)
;
_diffrn_ambient_temperature 300.39
_diffrn_measured_fraction_theta_full 1.000
_diffrn_measured_fraction_theta_max 1.000
_diffrn_measurement_device '\k-geometry diffractometer'
_diffrn_measurement_device_type 'Bruker APEXII CCD'
_diffrn_measurement_method '\f and \w scans'
_diffrn_radiation_type CuK\a
_diffrn_radiation_wavelength 1.54178
_diffrn_reflns_av_R_equivalents 0.0527
_diffrn_reflns_av_unetI/netI 0.0191
_diffrn_reflns_limit_h_max 16
_diffrn_reflns_limit_h_min -16
_diffrn_reflns_limit_k_max 10
_diffrn_reflns_limit_k_min -10
_diffrn_reflns_limit_l_max 20
_diffrn_reflns_limit_l_min -19
_diffrn_reflns_number 60527
_diffrn_reflns_theta_full 67.679
_diffrn_reflns_theta_max 68.311
_diffrn_reflns_theta_min 3.674
_diffrn_standards_number 0
_exptl_absorpt_coefficient_mu 0.860
_exptl_absorpt_correction_T_max 0.7531
_exptl_absorpt_correction_T_min 0.6750
_exptl_absorpt_correction_type multi-scan
_exptl_absorpt_process_details
;
(SADABS; Bruker, 2016)
;
_exptl_crystal_colour 'clear light colourless'
_exptl_crystal_density_diffrn 1.366
_exptl_crystal_description Prism
_exptl_crystal_F_000 832
_exptl_crystal_size_max 0.8
_exptl_crystal_size_mid 0.2
_exptl_crystal_size_min 0.2
_refine_diff_density_max 0.159
_refine_diff_density_min -0.144
_refine_ls_extinction_coef 0.0027(4)
_refine_ls_extinction_expression Fc^*^=kFc[1+0.001xFc^2^\l^3^/sin(2\q)]^-1/4^
_refine_ls_extinction_method
;
SHELXL2018 (Sheldrick, 2015b)
;
_refine_ls_goodness_of_fit_ref 1.070
_refine_ls_hydrogen_treatment refall
_refine_ls_matrix_type full
_refine_ls_number_parameters 339
_refine_ls_number_reflns 3542
_refine_ls_number_restraints 0
_refine_ls_restrained_S_all 1.070
_refine_ls_R_factor_all 0.0653
_refine_ls_R_factor_gt 0.0454
_refine_ls_shift/su_max 0.000
_refine_ls_shift/su_mean 0.000
_refine_ls_structure_factor_coef Fsqd
_refine_ls_weighting_details 'w=1/[\s^2^(Fo^2^)+(0.0462P)^2^+0.7992P] where P=(Fo^2^+2Fc^2^)/3'
_refine_ls_weighting_scheme calc
_refine_ls_wR_factor_gt 0.1045
_refine_ls_wR_factor_ref 0.1297
_reflns_number_gt 2669
_reflns_number_total 3542
_reflns_threshold_expression 'I > 2\s(I)'
_cod_data_source_file jx3032sup1.cif
_cod_data_source_block bzmdbzc
_cod_database_code 2021566
_shelx_space_group_comment
;
The symmetry employed for this shelxl refinement is uniquely defined
by the following loop, which should always be used as a source of
symmetry information in preference to the above space-group names.
They are only intended as comments.
;
_shelx_estimated_absorpt_t_min 0.546
_shelx_estimated_absorpt_t_max 0.847

loop_
_space_group_symop_operation_xyz
'x, y, z'
'-x+1/2, y+1/2, -z+1/2'
'-x, -y, -z'
'x-1/2, -y-1/2, z-1/2'

loop_
_atom_site_type_symbol
_atom_site_label
_atom_site_fract_x
_atom_site_fract_y
_atom_site_fract_z
_atom_site_U_iso_or_equiv
_atom_site_adp_type
_atom_site_calc_flag
_atom_site_occupancy
O O3 0.57161(11) 0.97707(18) 0.14818(9) 0.0723(4) Uani d 1
O O1' 0.65654(13) 0.60123(18) 0.53629(11) 0.0806(5) Uani d 1
N N1 0.62802(12) 0.99073(17) 0.32969(9) 0.0568(4) Uani d 1
O O2' 0.52139(13) 0.69513(19) 0.56528(12) 0.0887(5) Uani d 1
N N3 0.79953(14) 0.9851(2) 0.30460(11) 0.0681(5) Uani d 1
O O1 0.87927(13) 0.9118(2) 0.31765(12) 0.0933(5) Uani d 1
N N2 0.65260(13) 0.80491(19) 0.42084(11) 0.0655(5) Uani d 1
O O4 0.43536(12) 0.8503(2) 0.06689(11) 0.0930(6) Uani d 1
O O2 0.78341(14) 1.1005(2) 0.26413(12) 0.0933(6) Uani d 1
C C1' 0.61614(14) 0.4999(2) 0.65137(12) 0.0543(4) Uani d 1
C C1 0.72512(15) 0.9308(2) 0.34107(12) 0.0584(5) Uani d 1
C C8 0.60097(15) 0.8057(2) 0.05160(12) 0.0605(5) Uani d 1
C C7' 0.59173(15) 0.6076(2) 0.57987(12) 0.0587(5) Uani d 1
C C3 0.58695(16) 0.9091(2) 0.37957(12) 0.0587(5) Uani d 1
C C6' 0.54581(18) 0.4792(2) 0.69523(14) 0.0660(5) Uani d 1
C C2' 0.70976(16) 0.4248(2) 0.67683(15) 0.0670(5) Uani d 1
C C7 0.52666(16) 0.8765(3) 0.08774(12) 0.0642(5) Uani d 1
C C2 0.73912(17) 0.8177(2) 0.39708(14) 0.0660(5) Uani d 1
C C5 0.5730(2) 1.1090(2) 0.27249(15) 0.0692(6) Uani d 1
C C9 0.5671(2) 0.6840(3) -0.00055(15) 0.0765(6) Uani d 1
C C4 0.4827(2) 0.9323(3) 0.38706(18) 0.0732(6) Uani d 1
C C6 0.50507(19) 1.0484(3) 0.18877(14) 0.0755(6) Uani d 1
C C5' 0.5698(2) 0.3854(3) 0.76467(15) 0.0746(6) Uani d 1
C C13 0.70145(18) 0.8566(3) 0.06717(15) 0.0725(6) Uani d 1
C C4' 0.6644(2) 0.3150(3) 0.79135(16) 0.0786(7) Uani d 1
C C12 0.7663(2) 0.7852(3) 0.03012(18) 0.0836(7) Uani d 1
C C11 0.7312(2) 0.6645(3) -0.02131(17) 0.0872(8) Uani d 1
C C3' 0.7339(2) 0.3331(3) 0.74715(17) 0.0807(7) Uani d 1
C C10 0.6321(2) 0.6133(3) -0.03665(18) 0.0900(8) Uani d 1
H H9 0.497(2) 0.656(3) -0.0102(16) 0.086(7) Uiso d 1
H H12 0.838(2) 0.821(3) 0.0425(18) 0.107(9) Uiso d 1
H H11 0.774(2) 0.614(3) -0.0500(16) 0.095(8) Uiso d 1
H H2' 0.7584(18) 0.435(3) 0.6439(14) 0.080(7) Uiso d 1
H H4' 0.679(2) 0.249(3) 0.8403(18) 0.105(9) Uiso d 1
H H6' 0.477(2) 0.532(3) 0.6729(15) 0.092(8) Uiso d 1
H H5' 0.520(2) 0.375(3) 0.7942(16) 0.094(8) Uiso d 1
H H3' 0.801(2) 0.276(3) 0.7636(18) 0.111(9) Uiso d 1
H H13 0.7269(19) 0.943(3) 0.1044(16) 0.087(8) Uiso d 1
H H2 0.8006(19) 0.756(3) 0.4194(15) 0.083(7) Uiso d 1
H H6A 0.450(2) 0.972(3) 0.1934(17) 0.101(9) Uiso d 1
H H6B 0.468(2) 1.128(3) 0.1501(17) 0.098(8) Uiso d 1
H H1' 0.647(2) 0.681(4) 0.494(2) 0.138(12) Uiso d 1
H H5A 0.6277(18) 1.174(3) 0.2639(15) 0.081(7) Uiso d 1
H H5B 0.5303(18) 1.163(3) 0.3013(15) 0.079(7) Uiso d 1
H H4A 0.474(2) 0.864(3) 0.4331(19) 0.110(9) Uiso d 1
H H4B 0.428(2) 0.917(3) 0.336(2) 0.109(10) Uiso d 1
H H4C 0.476(2) 1.031(4) 0.4081(17) 0.102(9) Uiso d 1
H H10 0.608(2) 0.526(4) -0.072(2) 0.123(11) Uiso d 1

loop_
_atom_site_aniso_label
_atom_site_aniso_U_11
_atom_site_aniso_U_22
_atom_site_aniso_U_33
_atom_site_aniso_U_12
_atom_site_aniso_U_13
_atom_site_aniso_U_23
O3 0.0652(9) 0.0906(11) 0.0624(8) -0.0003(8) 0.0223(7) -0.0020(8)
O1' 0.0944(11) 0.0741(10) 0.0880(11) 0.0183(8) 0.0497(9) 0.0230(9)
N1 0.0661(10) 0.0539(9) 0.0508(8) 0.0004(7) 0.0194(7) 0.0009(7)
O2' 0.0776(10) 0.0867(12) 0.1086(13) 0.0266(9) 0.0395(9) 0.0356(10)
N3 0.0712(11) 0.0709(11) 0.0642(10) -0.0079(9) 0.0246(9) -0.0045(9)
O1 0.0775(11) 0.0989(13) 0.1149(14) 0.0056(10) 0.0466(10) 0.0036(11)
N2 0.0694(10) 0.0638(10) 0.0634(10) -0.0010(8) 0.0213(8) 0.0078(8)
O4 0.0621(9) 0.1282(15) 0.0868(11) -0.0115(10) 0.0211(8) -0.0059(11)
O2 0.0977(12) 0.0898(12) 0.0998(13) -0.0056(10) 0.0421(10) 0.0267(10)
C1' 0.0576(10) 0.0471(10) 0.0568(10) -0.0020(8) 0.0164(8) -0.0019(8)
C1 0.0622(11) 0.0585(11) 0.0560(11) -0.0049(9) 0.0211(9) -0.0028(9)
C8 0.0641(11) 0.0678(12) 0.0490(10) -0.0042(9) 0.0171(9) 0.0126(9)
C7' 0.0580(11) 0.0538(11) 0.0630(12) -0.0023(9) 0.0173(9) 0.0011(9)
C3 0.0682(12) 0.0574(11) 0.0519(10) -0.0038(9) 0.0211(9) -0.0028(9)
C6' 0.0706(13) 0.0630(12) 0.0693(13) 0.0057(10) 0.0293(11) 0.0018(10)
C2' 0.0599(12) 0.0633(12) 0.0773(14) 0.0022(10) 0.0211(10) 0.0091(10)
C7 0.0631(12) 0.0762(14) 0.0506(11) -0.0043(10) 0.0144(9) 0.0122(10)
C2 0.0655(12) 0.0642(12) 0.0668(13) 0.0012(10) 0.0192(10) 0.0044(10)
C5 0.0848(15) 0.0568(12) 0.0707(14) 0.0127(11) 0.0315(12) 0.0103(10)
C9 0.0744(15) 0.0848(16) 0.0674(13) -0.0092(13) 0.0188(11) 0.0021(12)
C4 0.0734(14) 0.0808(16) 0.0712(15) 0.0014(12) 0.0311(12) 0.0003(13)
C6 0.0740(14) 0.0941(17) 0.0592(12) 0.0181(13) 0.0223(11) 0.0103(12)
C5' 0.0915(16) 0.0737(14) 0.0683(13) 0.0026(12) 0.0394(13) 0.0054(11)
C13 0.0696(13) 0.0772(15) 0.0733(14) -0.0081(12) 0.0263(11) 0.0079(12)
C4' 0.0926(17) 0.0731(15) 0.0672(14) 0.0018(13) 0.0215(12) 0.0134(12)
C12 0.0728(15) 0.0937(19) 0.0905(17) -0.0004(13) 0.0351(13) 0.0171(15)
C11 0.100(2) 0.0925(19) 0.0790(16) 0.0190(16) 0.0419(15) 0.0129(14)
C3' 0.0693(14) 0.0779(15) 0.0886(16) 0.0102(12) 0.0165(12) 0.0210(13)
C10 0.100(2) 0.0892(19) 0.0812(17) 0.0005(16) 0.0299(15) -0.0058(14)

loop_
_atom_type_symbol
_atom_type_description
_atom_type_scat_dispersion_real
_atom_type_scat_dispersion_imag
_atom_type_scat_source
C C 0.0181 0.0091 'International Tables Vol C Tables 4.2.6.8 and 6.1.1.4'
H H 0.0000 0.0000 'International Tables Vol C Tables 4.2.6.8 and 6.1.1.4'
N N 0.0311 0.0180 'International Tables Vol C Tables 4.2.6.8 and 6.1.1.4'
O O 0.0492 0.0322 'International Tables Vol C Tables 4.2.6.8 and 6.1.1.4'

loop_
_geom_angle_atom_site_label_1
_geom_angle_atom_site_label_2
_geom_angle_atom_site_label_3
_geom_angle
C7 O3 C6 116.51(17)
C1 N1 C5 129.89(17)
C3 N1 C1 105.40(16)
C3 N1 C5 124.57(18)
O1 N3 C1 116.53(19)
O2 N3 O1 123.4(2)
O2 N3 C1 120.10(19)
C3 N2 C2 106.95(17)
C6' C1' C7' 119.43(18)
C2' C1' C7' 120.86(18)
C2' C1' C6' 119.65(19)
N1 C1 N3 125.81(18)
C2 C1 N1 107.93(18)
C2 C1 N3 126.15(19)
C9 C8 C7 117.7(2)
C9 C8 C13 119.5(2)
C13 C8 C7 122.9(2)
O1' C7' C1' 113.23(17)
O2' C7' O1' 123.35(19)
O2' C7' C1' 123.38(19)
N1 C3 C4 124.6(2)
N2 C3 N1 111.14(17)
N2 C3 C4 124.22(19)
C5' C6' C1' 120.1(2)
C3' C2' C1' 119.9(2)
O3 C7 C8 112.86(17)
O4 C7 O3 121.9(2)
O4 C7 C8 125.2(2)
C1 C2 N2 108.58(19)
N1 C5 C6 111.62(19)
C10 C9 C8 120.7(2)
O3 C6 C5 107.62(19)
C4' C5' C6' 119.9(2)
C12 C13 C8 119.5(3)
C5' C4' C3' 120.2(2)
C11 C12 C13 120.1(3)
C10 C11 C12 120.6(3)
C4' C3' C2' 120.2(2)
C11 C10 C9 119.6(3)

loop_
_geom_bond_atom_site_label_1
_geom_bond_atom_site_label_2
_geom_bond_distance
O3 C7 1.347(3)
O3 C6 1.441(3)
O1' C7' 1.308(2)
N1 C1 1.383(2)
N1 C3 1.355(2)
N1 C5 1.466(3)
O2' C7' 1.205(2)
N3 O1 1.230(2)
N3 O2 1.221(2)
N3 C1 1.422(3)
N2 C3 1.327(3)
N2 C2 1.360(3)
O4 C7 1.201(2)
C1' C7' 1.488(3)
C1' C6' 1.387(3)
C1' C2' 1.384(3)
C1 C2 1.353(3)
C8 C7 1.476(3)
C8 C9 1.384(3)
C8 C13 1.386(3)
C3 C4 1.477(3)
C6' C5' 1.383(3)
C2' C3' 1.382(3)
C5 C6 1.504(3)
C9 C10 1.374(4)
C5' C4' 1.376(3)
C13 C12 1.385(4)
C4' C3' 1.379(4)
C12 C11 1.373(4)
C11 C10 1.370(4)

_cod_database_fobs_code 2021566
